data_1556990
loop_
_publ_author_name
'Plasil, J.'
'Fejfarova, K.'
'Dusek, M.'
'Skoda, R.'
'Rohlicek, J.'

_publ_section_title
;
 Revision of the symmetry and the crystal structure of cejkaite,
 Na4(UO2)(CO3)3
;
_journal_name_full 'American Mineralogist'
_journal_page_first 549
_journal_page_last 553
_journal_paper_doi 10.2138/am.2013.4331
_journal_volume 98
_journal_year 2013
_chemical_compound_source 'Jachymov, Western Bohemia, Czech Republic'
_chemical_formula_sum 'C3 Na4 O11 U'
_chemical_name_common Na4(UO2)(CO3)3
_chemical_name_mineral cejkaite
_space_group_IT_number 9
_space_group_name_Hall 'C -2yc'
_space_group_name_H-M_alt 'C 1 c 1'
_symmetry_space_group_name_H-M 'C 1 c 1'
_cell_angle_alpha 90
_cell_angle_beta 91.404(5)
_cell_angle_gamma 90
_cell_formula_units_Z 4
_cell_length_a 9.2919(8)
_cell_length_b 16.0991(11)
_cell_length_c 6.4436(3)
_cell_volume 963.62(12)
_database_code_amcsd 0019935
_diffrn_ambient_pressure 100
_diffrn_ambient_temperature 298
_exptl_crystal_density_diffrn 3.736
_cod_data_source_file cejkaite.cif
_cod_data_source_block cejkaite
_cod_original_sg_symbol_H-M 'C c'
_cod_original_formula_sum 'Na4 U C3 O11'
_cod_database_code 1556990

loop_
_space_group_symop_id
_space_group_symop_operation_xyz
1 x,y,z
2 x,-y,z+1/2
3 x+1/2,y+1/2,z
4 x+1/2,-y+1/2,z+1/2

loop_
_atom_site_label
_atom_site_occupancy
_atom_site_fract_x
_atom_site_fract_y
_atom_site_fract_z
_atom_site_adp_type
_atom_site_U_iso_or_equiv
_atom_site_type_symbol
U 1.0 0.43392(8) 0.33354(4) 0.32192(7) Uiso 0.01095(16) U
Na1 1.0 0.437(3) -0.0026(12) 0.073(3) Uiso 0.025(2) Na
Na2 1.0 0.6545(10) 0.3473(5) -0.1412(12) Uiso 0.022(2) Na
Na3 1.0 0.3456(10) 0.2161(5) -0.1967(14) Uiso 0.029(3) Na
Na4 1.0 0.3039(10) 0.4363(5) 0.7959(13) Uiso 0.026(3) Na
C1 1.0 0.634(2) 0.130(2) -0.161(3) Uiso 0.019(4) C
C2 1.0 0.023(3) 0.3370(10) -0.160(3) Uiso 0.017(4) C
C3 1.0 0.643(2) 0.535(2) -0.205(3) Uiso 0.023(4) C
O1 1.0 0.236(2) 0.5730(10) 0.872(2) Uiso 0.026(3) O
O2 1.0 0.896(2) 0.3110(10) -0.137(2) Uiso 0.030(3) O
O3 1.0 0.508(2) 0.1081(10) -0.153(2) Uiso 0.024(3) O
O4 1.0 0.064(2) 0.4098(9) -0.160(2) Uiso 0.026(3) O
O5 1.0 0.178(2) 0.1163(9) -0.240(2) Uiso 0.018(3) O
O6 1.0 0.682(2) 0.2049(9) -0.165(2) Uiso 0.019(3) O
O7 1.0 0.507(2) 0.5217(8) 0.823(2) Uiso 0.013(2) O
O8 1.0 0.733(2) 0.4806(9) -0.211(2) Uiso 0.020(3) O
O9 1.0 0.116(2) 0.2748(10) -0.193(2) Uiso 0.020(3) O
O10 1.0 0.455(2) 0.3340(10) 0.607(2) Uiso 0.010(2) O
O11 1.0 0.438(2) 0.3320(10) 0.030(2) Uiso 0.010(2) O

loop_
_atom_site_aniso_label
_atom_site_aniso_U_11
_atom_site_aniso_U_22
_atom_site_aniso_U_33
_atom_site_aniso_U_12
_atom_site_aniso_U_13
_atom_site_aniso_U_23
U 0.0090(3) 0.0080(3) 0.0159(3) -0.0014(4) 0.0020(2) -0.0001(4)
Na1 0.026(4) 0.024(4) 0.025(2) -0.003(3) 0.005(2) 0.001(3)
Na2 0.020(5) 0.012(4) 0.034(4) -0.003(3) 0.000(3) 0.002(3)
Na3 0.012(4) 0.019(5) 0.056(4) 0.005(4) 0.002(4) 0.010(4)
Na4 0.006(4) 0.019(4) 0.052(5) -0.002(3) 0.003(3) -0.003(3)

loop_
_cod_related_entry_id
_cod_related_entry_database
_cod_related_entry_code
1 AMCSD 0019935
